data_7110589
loop_
_publ_author_name
'Allan, John F.'
'Henderson, Kenneth W.'
'Kennedy, Alan R.'

_publ_contact_author
;
Alan Kennedy
Dept. of P & A Chemistry
University of Strathclyde
295 Cathedral St
Glasgow G1 1XL
Scotland
;
_publ_section_title
;
 Bis(amido)magnesium mediated aldol additions: first structural
 characterisation of an amidomagnesium aldolate intermediate
;
_journal_issue 14
_journal_name_full 'Chemical Communications'
_journal_page_first 1325
_journal_paper_doi 10.1039/a903784e
_journal_year 1999
_chemical_formula_sum 'C36 H82 Mg2 N2 O4 Si4'
_chemical_formula_weight 768.02
_chemical_name_systematic
;
 ?
;
_space_group_IT_number 2
_symmetry_cell_setting triclinic
_symmetry_space_group_name_Hall '-P 1'
_symmetry_space_group_name_H-M 'P -1'
_atom_sites_solution_hydrogens geom
_atom_sites_solution_primary direct
_atom_sites_solution_secondary difmap
_audit_creation_method SHELXL-97
_cell_angle_alpha 98.90(2)
_cell_angle_beta 104.00(2)
_cell_angle_gamma 105.996(19)
_cell_formula_units_Z 1
_cell_length_a 9.610(3)
_cell_length_b 11.381(2)
_cell_length_c 12.024(4)
_cell_measurement_reflns_used 25
_cell_measurement_temperature 123(2)
_cell_measurement_theta_max 22.41
_cell_measurement_theta_min 21.35
_cell_volume 1191.6(6)
_computing_cell_refinement 'AFC7S DIFFRACTOMETER CONTROL'
_computing_data_collection 'AFC7S DIFFRACTOMETER CONTROL'
_computing_data_reduction TEXSAN
_computing_molecular_graphics ORTEP
_computing_publication_material SHELXL97
_computing_structure_refinement 'SHELXL-97 (Sheldrick, 1997)'
_computing_structure_solution 'SHELXS-97 (Sheldrick, 1990)'
_diffrn_ambient_temperature 123(2)
_diffrn_measured_fraction_theta_full 0.994
_diffrn_measured_fraction_theta_max 0.994
_diffrn_measurement_device_type 'Rigaku AFC7S Diffractometer'
_diffrn_measurement_method \w/2\q
_diffrn_radiation_monochromator graphite
_diffrn_radiation_source 'fine-focus sealed tube'
_diffrn_radiation_type MoK\a
_diffrn_radiation_wavelength 0.71069
_diffrn_reflns_av_R_equivalents 0.0173
_diffrn_reflns_av_sigmaI/netI 0.0408
_diffrn_reflns_limit_h_max 12
_diffrn_reflns_limit_h_min 0
_diffrn_reflns_limit_k_max 14
_diffrn_reflns_limit_k_min -15
_diffrn_reflns_limit_l_max 15
_diffrn_reflns_limit_l_min -15
_diffrn_reflns_number 6084
_diffrn_reflns_theta_full 28.03
_diffrn_reflns_theta_max 28.03
_diffrn_reflns_theta_min 2.92
_diffrn_standards_decay_% 0
_diffrn_standards_interval_count 150
_diffrn_standards_number 3
_exptl_absorpt_coefficient_mu 0.185
_exptl_absorpt_correction_type none
_exptl_crystal_colour colourless
_exptl_crystal_density_diffrn 1.070
_exptl_crystal_density_method 'not measured'
_exptl_crystal_description block
_exptl_crystal_F_000 424
_exptl_crystal_size_max 0.70
_exptl_crystal_size_mid 0.60
_exptl_crystal_size_min 0.30
_refine_diff_density_max 0.524
_refine_diff_density_min -0.365
_refine_diff_density_rms 0.052
_refine_ls_extinction_method none
_refine_ls_goodness_of_fit_ref 1.138
_refine_ls_hydrogen_treatment mixed
_refine_ls_matrix_type full
_refine_ls_number_parameters 271
_refine_ls_number_reflns 5746
_refine_ls_number_restraints 0
_refine_ls_restrained_S_all 1.138
_refine_ls_R_factor_all 0.0661
_refine_ls_R_factor_gt 0.0488
_refine_ls_shift/su_max 0.001
_refine_ls_shift/su_mean 0.000
_refine_ls_structure_factor_coef Fsqd
_refine_ls_weighting_details 'w=1/[\s^2^(Fo^2^)+(0.0518P)^2^+0.7217P] where P=(Fo^2^+2Fc^2^)/3'
_refine_ls_weighting_scheme calc
_refine_ls_wR_factor_gt 0.1337
_refine_ls_wR_factor_ref 0.1417
_reflns_number_gt 4652
_reflns_number_total 5746
_reflns_threshold_expression I>2\s(I)
_cod_data_source_file 903784esup1.cif
_cod_data_source_block h15
_cod_depositor_comments
;
The following automatic conversions were performed:

'_refine_ls_weighting_scheme' value 'calc
w=1/[\s^2^(Fo^2^)+(0.0518P)^2^+0.7217P] where P=(Fo^2^+2Fc^2^)/3' was
changed to 'calc'. New tag '_refine_ls_weighting_details' was
created. The value of the new tag was set to
'w=1/[\s^2^(Fo^2^)+(0.0518P)^2^+0.7217P] where P=(Fo^2^+2Fc^2^)/3'.

Automatic conversion script
Id: cif_fix_values 3143 2015-03-26 13:38:13Z robertas 
;
_cod_original_cell_volume 1191.5(5)
_cod_original_sg_symbol_H-M P-1
_cod_database_code 7110589

loop_
_symmetry_equiv_pos_as_xyz
'x, y, z'
'-x, -y, -z'

loop_
_atom_site_label
_atom_site_type_symbol
_atom_site_fract_x
_atom_site_fract_y
_atom_site_fract_z
_atom_site_U_iso_or_equiv
_atom_site_adp_type
_atom_site_occupancy
_atom_site_calc_flag
_atom_site_refinement_flags
Si1 Si 0.40326(7) 0.24863(5) 1.22773(6) 0.03735(16) Uani 1 d .
Si2 Si 0.71918(8) 0.27885(6) 1.36702(6) 0.04466(18) Uani 1 d .
Mg1 Mg 0.57052(7) 0.07918(5) 1.11780(5) 0.02450(15) Uani 1 d .
O1 O 0.58229(14) 0.08992(11) 0.95953(11) 0.0262(3) Uani 1 d .
O2 O 0.28821(15) 0.01199(12) 0.80470(12) 0.0322(3) Uani 1 d .
N1 N 0.56748(19) 0.21512(15) 1.24241(15) 0.0316(3) Uani 1 d .
C1 C 0.4191(3) 0.4120(2) 1.2068(3) 0.0700(9) Uani 1 d .
H1A H 0.4893 0.4741 1.2781 0.105 Uiso 1 calc R
H1B H 0.3190 0.4226 1.1918 0.105 Uiso 1 calc R
H1C H 0.4574 0.4243 1.1394 0.105 Uiso 1 calc R
C2 C 0.2484(2) 0.1415(2) 1.0936(2) 0.0434(5) Uani 1 d .
H2A H 0.2780 0.1536 1.0227 0.065 Uiso 1 calc R
H2B H 0.1545 0.1612 1.0896 0.065 Uiso 1 calc R
H2C H 0.2319 0.0538 1.0987 0.065 Uiso 1 calc R
C3 C 0.3265(4) 0.2309(3) 1.3561(3) 0.0653(8) Uani 1 d .
H3A H 0.3102 0.1449 1.3663 0.098 Uiso 1 calc R
H3B H 0.2300 0.2481 1.3410 0.098 Uiso 1 calc R
H3C H 0.3994 0.2906 1.4279 0.098 Uiso 1 calc R
C4 C 0.7093(4) 0.1811(3) 1.4792(2) 0.0712(9) Uani 1 d .
H4A H 0.6163 0.1745 1.5015 0.107 Uiso 1 calc R
H4B H 0.7977 0.2211 1.5493 0.107 Uiso 1 calc R
H4C H 0.7087 0.0969 1.4454 0.107 Uiso 1 calc R
C5 C 0.7410(4) 0.4419(3) 1.4444(3) 0.0839(11) Uani 1 d .
H5A H 0.7599 0.4991 1.3926 0.126 Uiso 1 calc R
H5B H 0.8267 0.4700 1.5169 0.126 Uiso 1 calc R
H5C H 0.6480 0.4418 1.4643 0.126 Uiso 1 calc R
C6 C 0.9024(3) 0.2892(3) 1.3346(3) 0.0582(7) Uani 1 d .
H6A H 0.8962 0.2065 1.2916 0.087 Uiso 1 calc R
H6B H 0.9852 0.3163 1.4088 0.087 Uiso 1 calc R
H6C H 0.9219 0.3504 1.2864 0.087 Uiso 1 calc R
C7 C 0.6086(3) 0.1738(2) 0.8846(2) 0.0235(5) Uani 0.805(3) d P
C8 C 0.7600(2) 0.2862(2) 0.9457(3) 0.0280(5) Uani 0.805(3) d P
C9 C 0.7409(3) 0.3793(2) 1.0444(2) 0.0333(6) Uani 0.805(3) d P
H9A H 0.6899 0.3323 1.0932 0.050 Uiso 0.805(3) calc PR
H9B H 0.6797 0.4277 1.0091 0.050 Uiso 0.805(3) calc PR
H9C H 0.8409 0.4368 1.0936 0.050 Uiso 0.805(3) calc PR
C10 C 0.8869(3) 0.2383(3) 0.9994(4) 0.0319(7) Uani 0.805(3) d P
H10A H 0.8996 0.1785 0.9378 0.048 Uiso 0.805(3) calc PR
H10B H 0.8616 0.1962 1.0605 0.048 Uiso 0.805(3) calc PR
H10C H 0.9815 0.3092 1.0346 0.048 Uiso 0.805(3) calc PR
C11 C 0.8069(2) 0.3618(2) 0.8573(2) 0.0404(5) Uani 1 d .
H11A H 0.8923 0.4384 0.8998 0.061 Uiso 1 calc R
H11B H 0.7210 0.3846 0.8153 0.061 Uiso 1 calc R
H11C H 0.8372 0.3105 0.8004 0.061 Uiso 1 calc R
C12 C 0.6164(3) 0.1045(2) 0.7664(2) 0.0312(5) Uani 0.805(3) d P
H12A H 0.7113 0.0848 0.7796 0.047 Uiso 0.805(3) calc PR
H12B H 0.6128 0.1584 0.7103 0.047 Uiso 0.805(3) calc PR
H12C H 0.5301 0.0263 0.7344 0.047 Uiso 0.805(3) calc PR
C13 C 0.4715(2) 0.2209(2) 0.8588(2) 0.0264(5) Uani 0.805(3) d P
H13A H 0.4668 0.2654 0.9347 0.040 Uiso 0.805(3) calc PR
H13B H 0.4895 0.2833 0.8106 0.040 Uiso 0.805(3) calc PR
C14 C 0.3165(2) 0.12086(18) 0.79530(17) 0.0281(4) Uani 1 d .
C15 C 0.1863(4) 0.1649(4) 0.7345(4) 0.0296(7) Uani 0.805(3) d P
C16 C 0.0330(3) 0.0666(3) 0.7179(4) 0.0509(9) Uani 0.805(3) d P
H16A H 0.0220 0.0570 0.7952 0.076 Uiso 0.805(3) calc PR
H16B H 0.0278 -0.0142 0.6716 0.076 Uiso 0.805(3) calc PR
H16C H -0.0489 0.0940 0.6762 0.076 Uiso 0.805(3) calc PR
C17 C 0.2084(6) 0.1777(4) 0.6134(3) 0.0530(10) Uani 0.805(3) d P
H17A H 0.1253 0.2011 0.5676 0.079 Uiso 0.805(3) calc PR
H17B H 0.2088 0.0973 0.5705 0.079 Uiso 0.805(3) calc PR
H17C H 0.3053 0.2430 0.6251 0.079 Uiso 0.805(3) calc PR
C18 C 0.1949(6) 0.2936(5) 0.8027(6) 0.0391(11) Uani 0.805(3) d P
H18A H 0.1143 0.3206 0.7584 0.059 Uiso 0.805(3) calc PR
H18B H 0.2939 0.3553 0.8130 0.059 Uiso 0.805(3) calc PR
H18C H 0.1822 0.2871 0.8802 0.059 Uiso 0.805(3) calc PR
C19 C 0.5923(12) 0.2091(11) 0.9152(10) 0.024(3) Uiso 0.195(3) d P
C20 C 0.7542(12) 0.2387(11) 0.8958(11) 0.030(2) Uiso 0.195(3) d P
C21 C 0.7675(13) 0.1362(11) 0.8055(10) 0.038(2) Uiso 0.195(3) d P
C22 C 0.876(2) 0.2603(17) 1.0270(16) 0.039(5) Uiso 0.195(3) d P
C23 C 0.5715(11) 0.3169(9) 0.9927(8) 0.027(2) Uiso 0.195(3) d P
C24 C 0.4715(10) 0.1726(9) 0.7888(8) 0.0234(19) Uiso 0.195(3) d P
C25 C 0.2060(19) 0.1619(16) 0.7094(14) 0.024(4) Uiso 0.195(3) d P
C26 C 0.0566(16) 0.0524(13) 0.6718(11) 0.034(3) Uiso 0.195(3) d P
C27 C 0.2601(18) 0.1927(17) 0.6055(17) 0.041(4) Uiso 0.195(3) d P
C28 C 0.192(3) 0.272(2) 0.780(2) 0.035(5) Uiso 0.195(3) d P

loop_
_atom_site_aniso_label
_atom_site_aniso_U_11
_atom_site_aniso_U_22
_atom_site_aniso_U_33
_atom_site_aniso_U_23
_atom_site_aniso_U_13
_atom_site_aniso_U_12
Si1 0.0360(3) 0.0272(3) 0.0525(4) 0.0102(2) 0.0146(3) 0.0143(2)
Si2 0.0470(4) 0.0385(3) 0.0342(3) -0.0010(2) -0.0047(3) 0.0115(3)
Mg1 0.0202(3) 0.0207(3) 0.0272(3) 0.0072(2) 0.0005(2) 0.0031(2)
O1 0.0222(6) 0.0221(6) 0.0287(6) 0.0102(5) 0.0025(5) 0.0006(5)
O2 0.0262(6) 0.0249(6) 0.0358(7) 0.0080(5) -0.0043(5) 0.0049(5)
N1 0.0301(8) 0.0282(8) 0.0332(8) 0.0061(6) 0.0041(7) 0.0097(6)
C1 0.0560(16) 0.0309(12) 0.120(3) 0.0200(15) 0.0124(17) 0.0200(12)
C2 0.0275(10) 0.0377(11) 0.0659(15) 0.0156(10) 0.0091(10) 0.0146(9)
C3 0.0649(18) 0.0628(17) 0.074(2) 0.0032(15) 0.0405(16) 0.0204(14)
C4 0.084(2) 0.083(2) 0.0363(13) 0.0170(14) 0.0003(14) 0.0256(18)
C5 0.082(2) 0.0518(17) 0.079(2) -0.0253(16) -0.0143(18) 0.0176(16)
C6 0.0342(12) 0.0504(14) 0.0632(17) 0.0022(12) -0.0137(11) 0.0030(10)
C7 0.0186(10) 0.0195(11) 0.0316(12) 0.0092(10) 0.0065(9) 0.0039(9)
C8 0.0186(10) 0.0221(11) 0.0405(14) 0.0096(11) 0.0077(9) 0.0023(8)
C9 0.0248(11) 0.0229(11) 0.0458(14) 0.0031(10) 0.0072(10) 0.0034(9)
C10 0.0177(12) 0.0275(15) 0.0437(19) 0.0049(14) 0.0053(12) 0.0025(10)
C11 0.0335(10) 0.0301(10) 0.0618(14) 0.0194(10) 0.0215(10) 0.0061(8)
C12 0.0324(12) 0.0281(11) 0.0345(12) 0.0097(9) 0.0128(10) 0.0086(9)
C13 0.0196(10) 0.0229(10) 0.0370(13) 0.0110(9) 0.0065(9) 0.0070(8)
C14 0.0240(8) 0.0295(9) 0.0303(9) 0.0110(7) 0.0039(7) 0.0096(7)
C15 0.0226(14) 0.0364(16) 0.0314(18) 0.0143(14) 0.0035(13) 0.0129(11)
C16 0.0193(13) 0.0486(18) 0.075(3) 0.0226(18) -0.0064(15) 0.0097(12)
C17 0.069(3) 0.064(2) 0.0376(18) 0.0251(16) 0.0128(19) 0.037(2)
C18 0.0372(18) 0.033(2) 0.051(3) 0.010(2) 0.0096(18) 0.0223(16)

loop_
_atom_type_symbol
_atom_type_description
_atom_type_scat_dispersion_real
_atom_type_scat_dispersion_imag
_atom_type_scat_source
Si Si 0.0817 0.0704 'International Tables Vol C Tables 4.2.6.8 and 6.1.1.4'
Mg Mg 0.0486 0.0363 'International Tables Vol C Tables 4.2.6.8 and 6.1.1.4'
O O 0.0106 0.0060 'International Tables Vol C Tables 4.2.6.8 and 6.1.1.4'
N N 0.0061 0.0033 'International Tables Vol C Tables 4.2.6.8 and 6.1.1.4'
C C 0.0033 0.0016 'International Tables Vol C Tables 4.2.6.8 and 6.1.1.4'
H H 0.0000 0.0000 'International Tables Vol C Tables 4.2.6.8 and 6.1.1.4'

loop_
_geom_angle_atom_site_label_1
_geom_angle_atom_site_label_2
_geom_angle_atom_site_label_3
_geom_angle
_geom_angle_site_symmetry_1
_geom_angle_site_symmetry_3
N1 Si1 C3 113.36(13) . .
N1 Si1 C2 111.63(10) . .
C3 Si1 C2 105.89(14) . .
N1 Si1 C1 113.60(12) . .
C3 Si1 C1 107.15(16) . .
C2 Si1 C1 104.54(13) . .
N1 Si1 Mg1 33.91(6) . .
C3 Si1 Mg1 126.76(11) . .
C2 Si1 Mg1 77.75(8) . .
C1 Si1 Mg1 123.60(12) . .
N1 Si2 C6 111.76(11) . .
N1 Si2 C5 114.36(13) . .
C6 Si2 C5 105.95(17) . .
N1 Si2 C4 112.07(13) . .
C6 Si2 C4 105.79(15) . .
C5 Si2 C4 106.31(18) . .
N1 Si2 Mg1 32.93(6) . .
C6 Si2 Mg1 84.31(9) . .
C5 Si2 Mg1 143.01(12) . .
C4 Si2 Mg1 104.66(11) . .
O1 Mg1 O1 85.90(6) . 2_657
O1 Mg1 N1 126.96(7) . .
O1 Mg1 N1 129.57(7) 2_657 .
O1 Mg1 O2 111.60(7) . 2_657
O1 Mg1 O2 87.18(6) 2_657 2_657
N1 Mg1 O2 108.51(7) . 2_657
O1 Mg1 Mg1 43.41(4) . 2_657
O1 Mg1 Mg1 42.48(4) 2_657 2_657
N1 Mg1 Mg1 147.78(6) . 2_657
O2 Mg1 Mg1 102.44(6) 2_657 2_657
O1 Mg1 Si1 115.92(5) . .
O1 Mg1 Si1 107.34(5) 2_657 .
N1 Mg1 Si1 28.40(5) . .
O2 Mg1 Si1 130.92(5) 2_657 .
Mg1 Mg1 Si1 120.09(4) 2_657 .
O1 Mg1 Si2 132.19(5) . .
O1 Mg1 Si2 141.53(5) 2_657 .
N1 Mg1 Si2 27.80(5) . .
O2 Mg1 Si2 83.21(5) 2_657 .
Mg1 Mg1 Si2 173.80(4) 2_657 .
Si1 Mg1 Si2 56.05(3) . .
C7 O1 C19 22.5(4) . .
C7 O1 Mg1 144.29(16) . .
C19 O1 Mg1 122.9(5) . .
C7 O1 Mg1 116.06(13) . 2_657
C19 O1 Mg1 126.3(4) . 2_657
Mg1 O1 Mg1 94.10(6) . 2_657
C14 O2 Mg1 130.27(12) . 2_657
Si1 N1 Si2 122.52(11) . .
Si1 N1 Mg1 117.69(9) . .
Si2 N1 Mg1 119.27(10) . .
O1 C7 C13 106.40(19) . .
O1 C7 C12 110.9(2) . .
C13 C7 C12 108.3(2) . .
O1 C7 C8 110.88(19) . .
C13 C7 C8 111.1(2) . .
C12 C7 C8 109.2(2) . .
C10 C8 C11 109.0(2) . .
C10 C8 C9 108.6(3) . .
C11 C8 C9 106.7(2) . .
C10 C8 C7 110.4(2) . .
C11 C8 C7 111.3(2) . .
C9 C8 C7 110.8(2) . .
C14 C13 C7 116.49(19) . .
O2 C14 C13 122.26(17) . .
O2 C14 C15 119.2(2) . .
C13 C14 C15 117.8(2) . .
C16 C15 C18 110.5(4) . .
C16 C15 C14 110.2(3) . .
C18 C15 C14 112.1(3) . .
C16 C15 C17 110.2(3) . .
C18 C15 C17 108.6(3) . .
C14 C15 C17 105.1(3) . .
C23 C19 O1 117.2(8) . .
C23 C19 C20 114.5(9) . .
O1 C19 C20 100.2(8) . .
C23 C19 C24 109.2(9) . .
O1 C19 C24 108.1(8) . .
C20 C19 C24 107.0(9) . .
C21 C20 C19 114.0(10) . .
C21 C20 C22 110.9(10) . .
C19 C20 C22 105.8(10) . .
C28 C25 C27 111.3(17) . .
C28 C25 C26 110.3(15) . .
C27 C25 C26 112.6(13) . .

loop_
_geom_bond_atom_site_label_1
_geom_bond_atom_site_label_2
_geom_bond_distance
_geom_bond_site_symmetry_2
Si1 N1 1.6985(18) .
Si1 C3 1.879(3) .
Si1 C2 1.879(3) .
Si1 C1 1.885(3) .
Si1 Mg1 3.1618(11) .
Si2 N1 1.7089(19) .
Si2 C6 1.870(3) .
Si2 C5 1.873(3) .
Si2 C4 1.880(3) .
Si2 Mg1 3.1964(15) .
Mg1 O1 1.9540(15) .
Mg1 O1 1.9881(15) 2_657
Mg1 N1 1.9920(19) .
Mg1 O2 2.0619(15) 2_657
Mg1 Mg1 2.8855(16) 2_657
O1 C7 1.426(2) .
O1 C19 1.520(11) .
O1 Mg1 1.9881(15) 2_657
O2 C14 1.223(2) .
O2 Mg1 2.0619(15) 2_657
C7 C13 1.537(3) .
C7 C12 1.544(4) .
C7 C8 1.568(3) .
C8 C10 1.516(4) .
C8 C11 1.541(3) .
C8 C9 1.545(4) .
C13 C14 1.531(3) .
C14 C15 1.539(4) .
C15 C16 1.530(5) .
C15 C18 1.533(6) .
C15 C17 1.544(6) .
C19 C23 1.511(15) .
C19 C20 1.581(16) .
C19 C24 1.586(14) .
C20 C21 1.521(17) .
C20 C22 1.66(2) .
C25 C28 1.46(2) .
C25 C27 1.52(2) .
C25 C26 1.53(2) .

loop_
_geom_torsion_atom_site_label_1
_geom_torsion_atom_site_label_2
_geom_torsion_atom_site_label_3
_geom_torsion_atom_site_label_4
_geom_torsion
_geom_torsion_site_symmetry_1
_geom_torsion_site_symmetry_4
N1 Si1 Mg1 O1 -120.43(12) . .
C3 Si1 Mg1 O1 162.53(14) . .
C2 Si1 Mg1 O1 61.72(9) . .
C1 Si1 Mg1 O1 -37.73(14) . .
N1 Si1 Mg1 O1 145.65(12) . 2_657
C3 Si1 Mg1 O1 68.61(14) . 2_657
C2 Si1 Mg1 O1 -32.20(9) . 2_657
C1 Si1 Mg1 O1 -131.65(13) . 2_657
C3 Si1 Mg1 N1 -77.04(17) . .
C2 Si1 Mg1 N1 -177.85(14) . .
C1 Si1 Mg1 N1 82.70(17) . .
N1 Si1 Mg1 O2 43.97(12) . 2_657
C3 Si1 Mg1 O2 -33.07(15) . 2_657
C2 Si1 Mg1 O2 -133.88(10) . 2_657
C1 Si1 Mg1 O2 126.67(14) . 2_657
N1 Si1 Mg1 Mg1 -169.75(11) . 2_657
C3 Si1 Mg1 Mg1 113.21(14) . 2_657
C2 Si1 Mg1 Mg1 12.40(9) . 2_657
C1 Si1 Mg1 Mg1 -87.04(13) . 2_657
N1 Si1 Mg1 Si2 4.52(10) . .
C3 Si1 Mg1 Si2 -72.52(13) . .
C2 Si1 Mg1 Si2 -173.33(8) . .
C1 Si1 Mg1 Si2 87.23(13) . .
N1 Si2 Mg1 O1 91.19(13) . .
C6 Si2 Mg1 O1 -55.85(12) . .
C5 Si2 Mg1 O1 53.2(2) . .
C4 Si2 Mg1 O1 -160.72(14) . .
N1 Si2 Mg1 O1 -78.96(13) . 2_657
C6 Si2 Mg1 O1 134.00(12) . 2_657
C5 Si2 Mg1 O1 -116.9(2) . 2_657
C4 Si2 Mg1 O1 29.13(15) . 2_657
C6 Si2 Mg1 N1 -147.04(15) . .
C5 Si2 Mg1 N1 -38.0(3) . .
C4 Si2 Mg1 N1 108.09(17) . .
N1 Si2 Mg1 O2 -155.70(12) . 2_657
C6 Si2 Mg1 O2 57.26(11) . 2_657
C5 Si2 Mg1 O2 166.3(2) . 2_657
C4 Si2 Mg1 O2 -47.61(13) . 2_657
N1 Si2 Mg1 Mg1 48.5(4) . 2_657
C6 Si2 Mg1 Mg1 -98.6(4) . 2_657
C5 Si2 Mg1 Mg1 10.5(4) . 2_657
C4 Si2 Mg1 Mg1 156.6(4) . 2_657
N1 Si2 Mg1 Si1 -4.61(11) . .
C6 Si2 Mg1 Si1 -151.65(10) . .
C5 Si2 Mg1 Si1 -42.6(2) . .
C4 Si2 Mg1 Si1 103.48(13) . .
O1 Mg1 O1 C7 148.7(2) 2_657 .
N1 Mg1 O1 C7 10.5(2) . .
O2 Mg1 O1 C7 -126.0(2) 2_657 .
Mg1 Mg1 O1 C7 148.7(2) 2_657 .
Si1 Mg1 O1 C7 41.4(2) . .
Si2 Mg1 O1 C7 -25.2(2) . .
O1 Mg1 O1 C19 138.9(5) 2_657 .
N1 Mg1 O1 C19 0.7(5) . .
O2 Mg1 O1 C19 -135.8(5) 2_657 .
Mg1 Mg1 O1 C19 138.9(5) 2_657 .
Si1 Mg1 O1 C19 31.6(5) . .
Si2 Mg1 O1 C19 -35.0(5) . .
O1 Mg1 O1 Mg1 0.0 2_657 2_657
N1 Mg1 O1 Mg1 -138.18(8) . 2_657
O2 Mg1 O1 Mg1 85.33(7) 2_657 2_657
Si1 Mg1 O1 Mg1 -107.30(5) . 2_657
Si2 Mg1 O1 Mg1 -173.88(5) . 2_657
C3 Si1 N1 Si2 -49.92(17) . .
C2 Si1 N1 Si2 -169.40(12) . .
C1 Si1 N1 Si2 72.70(18) . .
Mg1 Si1 N1 Si2 -171.66(19) . .
C3 Si1 N1 Mg1 121.74(14) . .
C2 Si1 N1 Mg1 2.26(14) . .
C1 Si1 N1 Mg1 -115.64(16) . .
C6 Si2 N1 Si1 -152.81(13) . .
C5 Si2 N1 Si1 -32.4(2) . .
C4 Si2 N1 Si1 88.63(17) . .
Mg1 Si2 N1 Si1 171.5(2) . .
C6 Si2 N1 Mg1 35.66(15) . .
C5 Si2 N1 Mg1 156.02(18) . .
C4 Si2 N1 Mg1 -82.90(16) . .
O1 Mg1 N1 Si1 76.04(13) . .
O1 Mg1 N1 Si1 -44.32(14) 2_657 .
O2 Mg1 N1 Si1 -146.41(9) 2_657 .
Mg1 Mg1 N1 Si1 16.79(19) 2_657 .
Si2 Mg1 N1 Si1 -171.94(19) . .
O1 Mg1 N1 Si2 -112.02(11) . .
O1 Mg1 N1 Si2 127.62(10) 2_657 .
O2 Mg1 N1 Si2 25.53(12) 2_657 .
Mg1 Mg1 N1 Si2 -171.27(7) 2_657 .
Si1 Mg1 N1 Si2 171.94(19) . .
C19 O1 C7 C13 -47.4(11) . .
Mg1 O1 C7 C13 -69.5(3) . .
Mg1 O1 C7 C13 75.3(2) 2_657 .
C19 O1 C7 C12 -165.0(12) . .
Mg1 O1 C7 C12 172.95(15) . .
Mg1 O1 C7 C12 -42.3(2) 2_657 .
C19 O1 C7 C8 73.5(12) . .
Mg1 O1 C7 C8 51.4(3) . .
Mg1 O1 C7 C8 -163.82(17) 2_657 .
O1 C7 C8 C10 46.9(4) . .
C13 C7 C8 C10 165.0(2) . .
C12 C7 C8 C10 -75.5(3) . .
O1 C7 C8 C11 168.1(2) . .
C13 C7 C8 C11 -73.8(3) . .
C12 C7 C8 C11 45.6(3) . .
O1 C7 C8 C9 -73.4(3) . .
C13 C7 C8 C9 44.7(3) . .
C12 C7 C8 C9 164.1(2) . .
O1 C7 C13 C14 -61.2(3) . .
C12 C7 C13 C14 58.1(2) . .
C8 C7 C13 C14 178.1(2) . .
Mg1 O2 C14 C13 -8.8(3) 2_657 .
Mg1 O2 C14 C15 -178.7(2) 2_657 .
C7 C13 C14 O2 28.4(3) . .
C7 C13 C14 C15 -161.5(3) . .
O2 C14 C15 C16 11.8(4) . .
C13 C14 C15 C16 -158.5(3) . .
O2 C14 C15 C18 135.3(3) . .
C13 C14 C15 C18 -35.0(4) . .
O2 C14 C15 C17 -106.9(3) . .
C13 C14 C15 C17 82.7(3) . .
C7 O1 C19 C23 -173.0(18) . .
Mg1 O1 C19 C23 -8.1(10) . .
Mg1 O1 C19 C23 117.4(7) 2_657 .
C7 O1 C19 C20 -48.6(10) . .
Mg1 O1 C19 C20 116.3(7) . .
Mg1 O1 C19 C20 -118.2(6) 2_657 .
C7 O1 C19 C24 63.2(11) . .
Mg1 O1 C19 C24 -131.9(6) . .
Mg1 O1 C19 C24 -6.4(10) 2_657 .
C23 C19 C20 C21 -172.6(9) . .
O1 C19 C20 C21 61.2(10) . .
C24 C19 C20 C21 -51.5(12) . .
C23 C19 C20 C22 65.3(12) . .
O1 C19 C20 C22 -61.0(11) . .
C24 C19 C20 C22 -173.6(9) . .
